data_7156938
loop_
_publ_author_name
'Homberg, Alexandre'
'Hrdina, Radim'
'Vishe, Mahesh'
'Gu\'en\'ee, Laure'
'Lacour, J\'er\^ome'

_publ_section_title
;
 Stereoselective deconjugation of macrocyclic \a,\b-unsaturated esters by
 sequential amidation and olefin transposition: application to
 enantioselective phase-transfer catalysis.
;
_journal_issue 28
_journal_name_full 'Organic &amp; biomolecular chemistry'
_journal_page_first 6905
_journal_page_last 6910
_journal_paper_doi 10.1039/c9ob01355e
_journal_volume 17
_journal_year 2019
_chemical_formula_moiety 'C30 H38 N2 Na O8, C32 H12 B F24'
_chemical_formula_sum 'C62 H50 B F24 N2 Na O8'
_chemical_formula_weight 1440.84
_space_group_crystal_system monoclinic
_space_group_IT_number 14
_space_group_name_Hall '-P 2ybc'
_space_group_name_H-M_alt 'P 1 21/c 1'
_symmetry_space_group_name_Hall '-P 2ybc'
_symmetry_space_group_name_H-M 'P 1 21/c 1'
_atom_sites_solution_hydrogens geom
_atom_sites_solution_primary direct
_atom_sites_solution_secondary difmap
_audit_creation_date 2019-06-11
_audit_creation_method
;
Olex2 1.2
(compiled 2018.05.29 svn.r3508 for OlexSys, GUI svn.r5506)
;
_audit_update_record
;
2019-06-14 deposited with the CCDC.    2019-06-26 downloaded from the CCDC.
;
_cell_angle_alpha 90
_cell_angle_beta 93.8737(13)
_cell_angle_gamma 90
_cell_formula_units_Z 4
_cell_length_a 17.7333(3)
_cell_length_b 20.1120(3)
_cell_length_c 18.2281(3)
_cell_measurement_reflns_used 12995
_cell_measurement_temperature 180.05(10)
_cell_measurement_theta_max 73.2310
_cell_measurement_theta_min 3.9850
_cell_volume 6486.24(18)
_computing_cell_refinement
;
CrysAlisPro, Agilent Technologies,
Version 1.171.37.35 (release 13-08-2014 CrysAlis171 .NET)
(compiled Aug 13 2014,18:06:01)
;
_computing_data_collection
;
CrysAlisPro, Agilent Technologies,
Version 1.171.37.35 (release 13-08-2014 CrysAlis171 .NET)
(compiled Aug 13 2014,18:06:01)
;
_computing_data_reduction
;
CrysAlisPro, Agilent Technologies,
Version 1.171.37.35 (release 13-08-2014 CrysAlis171 .NET)
(compiled Aug 13 2014,18:06:01)
;
_computing_molecular_graphics 'Olex2 (Dolomanov et al., 2009)'
_computing_publication_material 'Olex2 (Dolomanov et al., 2009)'
_computing_structure_refinement 'ShelXL (Sheldrick, 2015)'
_computing_structure_solution 'ShelXS (Sheldrick, 2015)'
_diffrn_ambient_environment N~2~
_diffrn_ambient_temperature 180.05(10)
_diffrn_detector 'CCD plate'
_diffrn_detector_area_resol_mean 10.4679
_diffrn_detector_type Atlas
_diffrn_measured_fraction_theta_full 0.999
_diffrn_measured_fraction_theta_max 0.974
_diffrn_measurement_details
;
#__ type_ start__ end____ width___ exp.time_
  1 omega  -45.00   34.00   1.0000    2.0000
omega____ theta____ kappa____ phi______ frames
    -      -38.9365   38.0000   90.0000 79

#__ type_ start__ end____ width___ exp.time_
  2 omega  -51.00    5.00   1.0000    2.0000
omega____ theta____ kappa____ phi______ frames
    -      -38.9365   19.0000    0.0000 56

#__ type_ start__ end____ width___ exp.time_
  3 omega   57.00  126.00   1.0000    2.0000
omega____ theta____ kappa____ phi______ frames
    -       38.9365  178.0000   90.0000 69

#__ type_ start__ end____ width___ exp.time_
  4 omega   85.00  114.00   1.0000    2.0000
omega____ theta____ kappa____ phi______ frames
    -       38.9365  178.0000  150.0000 29

#__ type_ start__ end____ width___ exp.time_
  5 omega   90.00  175.00   1.0000    8.0000
omega____ theta____ kappa____ phi______ frames
    -      109.7499   30.0000   60.0000 85

#__ type_ start__ end____ width___ exp.time_
  6 omega   61.00   87.00   1.0000    8.0000
omega____ theta____ kappa____ phi______ frames
    -      109.7499  -30.0000 -180.0000 26

#__ type_ start__ end____ width___ exp.time_
  7 omega   30.00  116.00   1.0000    8.0000
omega____ theta____ kappa____ phi______ frames
    -      109.7499 -111.0000  -30.0000 86

#__ type_ start__ end____ width___ exp.time_
  8 omega   42.00  136.00   1.0000    8.0000
omega____ theta____ kappa____ phi______ frames
    -      109.7499  -61.0000   60.0000 94

#__ type_ start__ end____ width___ exp.time_
  9 omega   43.00   69.00   1.0000    8.0000
omega____ theta____ kappa____ phi______ frames
    -      109.7499  -30.0000  120.0000 26

#__ type_ start__ end____ width___ exp.time_
 10 omega   34.00   91.00   1.0000    8.0000
omega____ theta____ kappa____ phi______ frames
    -      109.7499  -30.0000  150.0000 57

#__ type_ start__ end____ width___ exp.time_
 11 omega   28.00   89.00   1.0000    8.0000
omega____ theta____ kappa____ phi______ frames
    -      109.7499  -94.0000    0.0000 61

#__ type_ start__ end____ width___ exp.time_
 12 omega  120.00  150.00   1.0000    8.0000
omega____ theta____ kappa____ phi______ frames
    -      109.7499  178.0000 -180.0000 30

#__ type_ start__ end____ width___ exp.time_
 13 omega   57.00  101.00   1.0000    8.0000
omega____ theta____ kappa____ phi______ frames
    -      109.7499  178.0000 -180.0000 44

#__ type_ start__ end____ width___ exp.time_
 14 omega -123.00  -84.00   1.0000    2.0000
omega____ theta____ kappa____ phi______ frames
    -      -38.9365  -99.0000   60.0000 39
;
_diffrn_measurement_device 'four-circle diffractometer'
_diffrn_measurement_device_type 'SuperNova, Dual, Cu at zero, Atlas'
_diffrn_measurement_method '\w scans'
_diffrn_orient_matrix_UB_11 0.0118306000
_diffrn_orient_matrix_UB_12 -0.0758738000
_diffrn_orient_matrix_UB_13 0.0046465000
_diffrn_orient_matrix_UB_21 -0.0573417000
_diffrn_orient_matrix_UB_22 -0.0093782000
_diffrn_orient_matrix_UB_23 -0.0665848000
_diffrn_orient_matrix_UB_31 0.0644965000
_diffrn_orient_matrix_UB_32 0.0053563000
_diffrn_orient_matrix_UB_33 -0.0520551000
_diffrn_radiation_monochromator mirror
_diffrn_radiation_probe x-ray
_diffrn_radiation_type CuK\a
_diffrn_radiation_wavelength 1.54184
_diffrn_reflns_av_R_equivalents 0.0233
_diffrn_reflns_av_unetI/netI 0.0269
_diffrn_reflns_Laue_measured_fraction_full 0.999
_diffrn_reflns_Laue_measured_fraction_max 0.974
_diffrn_reflns_limit_h_max 21
_diffrn_reflns_limit_h_min -17
_diffrn_reflns_limit_k_max 24
_diffrn_reflns_limit_k_min -22
_diffrn_reflns_limit_l_max 18
_diffrn_reflns_limit_l_min -22
_diffrn_reflns_number 26287
_diffrn_reflns_point_group_measured_fraction_full 0.999
_diffrn_reflns_point_group_measured_fraction_max 0.974
_diffrn_reflns_theta_full 67.500
_diffrn_reflns_theta_max 73.648
_diffrn_reflns_theta_min 3.327
_diffrn_source 'sealed X-ray tube'
_diffrn_source_type 'SuperNova (Cu) X-ray Source'
_exptl_absorpt_coefficient_mu 1.327
_exptl_absorpt_correction_T_max 0.801
_exptl_absorpt_correction_T_min 0.545
_exptl_absorpt_correction_type analytical
_exptl_absorpt_process_details
;
CrysAlisPro, Agilent Technologies,
Version 1.171.37.35 (release 13-08-2014 CrysAlis171 .NET)
(compiled Aug 13 2014,18:06:01)
Analytical numeric absorption correction using a multifaceted crystal
            model based on expressions derived by R.C. Clark & J.S. Reid.
(Clark, R. C. & Reid, J. S. (1995). Acta Cryst. A51, 887-897)
Empirical absorption correction using spherical harmonics,
 implemented in SCALE3 ABSPACK scaling algorithm.
;
_exptl_crystal_colour colourless
_exptl_crystal_colour_primary colourless
_exptl_crystal_density_diffrn 1.475
_exptl_crystal_description prism
_exptl_crystal_F_000 2928
_exptl_crystal_size_max 0.6999
_exptl_crystal_size_mid 0.4418
_exptl_crystal_size_min 0.1806
_refine_diff_density_max 1.390
_refine_diff_density_min -0.973
_refine_diff_density_rms 0.071
_refine_ls_extinction_method none
_refine_ls_goodness_of_fit_ref 1.053
_refine_ls_hydrogen_treatment constr
_refine_ls_matrix_type full
_refine_ls_number_parameters 911
_refine_ls_number_reflns 12752
_refine_ls_number_restraints 0
_refine_ls_restrained_S_all 1.053
_refine_ls_R_factor_all 0.0820
_refine_ls_R_factor_gt 0.0747
_refine_ls_shift/su_max 0.000
_refine_ls_shift/su_mean 0.000
_refine_ls_structure_factor_coef Fsqd
_refine_ls_weighting_details 'w=1/[\s^2^(Fo^2^)+(0.1180P)^2^+5.8410P] where P=(Fo^2^+2Fc^2^)/3'
_refine_ls_weighting_scheme calc
_refine_ls_wR_factor_gt 0.2070
_refine_ls_wR_factor_ref 0.2163
_reflns_Friedel_coverage 0.000
_reflns_number_gt 11018
_reflns_number_total 12752
_reflns_threshold_expression 'I > 2\s(I)'
_cod_data_source_file c9ob01355e2.cif
_cod_data_source_block Na-3a-BArF
_cod_depositor_comments 'Adding full bibliography for 7156936--7156938.cif.'
_cod_database_code 7156938
_shelx_shelxl_version_number 2014/7
_chemical_oxdiff_formula 'C62 H50 B F24 N2 Na O8'
_shelx_space_group_comment
;
The symmetry employed for this shelxl refinement is uniquely defined
by the following loop, which should always be used as a source of
symmetry information in preference to the above space-group names.
They are only intended as comments.
;
_reflns_odcompleteness_completeness 99.88
_reflns_odcompleteness_iscentric 1
_reflns_odcompleteness_theta 66.97
_olex2_refinement_description
;
1. Fixed Uiso
 At 1.2 times of:
  All C(H) groups, All C(H,H) groups, All N(H) groups
2. Uiso/Uaniso restraints and constraints
Uanis(F1B) = Uanis(F1A) = Uanis(F2A) = Uanis(F2B) = Uanis(F3A) = Uanis(F3B)
Uanis(F16A) = Uanis(F16B)
Uanis(F18A) = Uanis(F18B)
Uanis(F17A) = Uanis(F17B)
Uanis(F12B) = Uanis(F12A)
Uanis(F10B) = Uanis(F10A)
Uanis(F11B) = Uanis(F11A)
Uanis(F8B) = Uanis(F8A)
Uanis(F9B) = Uanis(F9A)
Uanis(F7B) = Uanis(F7A)
3. Others
 Sof(F1B)=Sof(F2B)=Sof(F3B)=1-FVAR(1)
 Sof(F1A)=Sof(F2A)=Sof(F3A)=FVAR(1)
 Sof(F16B)=Sof(F17B)=Sof(F18B)=1-FVAR(2)
 Sof(F17A)=Sof(F16A)=Sof(F18A)=FVAR(2)
 Sof(F10B)=Sof(F11B)=Sof(F12B)=1-FVAR(3)
 Sof(F10A)=Sof(F11A)=Sof(F12A)=FVAR(3)
 Sof(F7B)=Sof(F8B)=Sof(F9B)=1-FVAR(4)
 Sof(F7A)=Sof(F8A)=Sof(F9A)=FVAR(4)
4.a Ternary CH refined with riding coordinates:
 C11(H11), C21(H21)
4.b Secondary CH2 refined with riding coordinates:
 C7(H7A,H7B), C15(H15A,H15B), C16(H16A,H16B), C18(H18A,H18B), C19(H19A,H19B),
 C25(H25A,H25B), C26(H26A,H26B), C28(H28A,H28B), C29(H29A,H29B), C33(H33A,H33B)
4.c Aromatic/amide H refined with riding coordinates:
 N8(H8), N32(H32), C1(H1), C2(H2), C3(H3), C4(H4), C5(H5), C35(H35), C36(H36),
 C37(H37), C38(H38), C39(H39), C41(H41), C43(H43), C45(H45), C49(H49), C51(H51),
  C53(H53), C57(H57), C59(H59), C61(H61), C66(H66), C68(H68), C70(H70)
4.d X=CH2 refined with riding coordinates:
 C13(H13A,H13B), C23(H23A,H23B)
;
_olex2_submission_special_instructions 'No special instructions were received'

loop_
_space_group_symop_operation_xyz
'x, y, z'
'-x, y+1/2, -z+1/2'
'-x, -y, -z'
'x, -y-1/2, z-1/2'

loop_
_atom_site_label
_atom_site_type_symbol
_atom_site_fract_x
_atom_site_fract_y
_atom_site_fract_z
_atom_site_U_iso_or_equiv
_atom_site_adp_type
_atom_site_occupancy
_atom_site_site_symmetry_order
_atom_site_calc_flag
_atom_site_refinement_flags_posn
_atom_site_refinement_flags_occupancy
_atom_site_disorder_assembly
_atom_site_disorder_group
Na1 Na 0.79966(6) 0.63351(5) 0.24199(5) 0.0393(2) Uani 1 1 d . . . .
O10 O 0.69458(14) 0.69777(12) 0.01301(11) 0.0551(5) Uani 1 1 d . . . .
O11 O 0.69356(10) 0.69189(10) 0.28087(10) 0.0416(4) Uani 1 1 d . . . .
O14 O 0.83575(10) 0.62882(11) 0.11184(11) 0.0459(4) Uani 1 1 d . . . .
O17 O 0.92695(11) 0.67400(11) 0.22671(12) 0.0516(5) Uani 1 1 d . . . .
O20 O 0.83158(10) 0.72949(9) 0.31974(10) 0.0405(4) Uani 1 1 d . . . .
O24 O 0.79710(15) 0.60587(10) 0.37058(11) 0.0555(5) Uani 1 1 d . . . .
O27 O 0.79777(13) 0.51398(10) 0.26638(12) 0.0512(5) Uani 1 1 d . . . .
O30 O 0.70070(10) 0.58120(9) 0.15838(10) 0.0386(4) Uani 1 1 d . . . .
N8 N 0.65023(12) 0.69963(11) 0.12620(12) 0.0387(5) Uani 1 1 d . . . .
H8 H 0.6484 0.6782 0.1682 0.046 Uiso 1 1 calc R . . .
N32 N 0.65000(13) 0.72645(11) 0.38762(13) 0.0424(5) Uani 1 1 d . . . .
H32 H 0.6612 0.7432 0.4316 0.051 Uiso 1 1 calc R . . .
C1 C 0.6440(2) 0.88487(16) 0.10263(18) 0.0562(8) Uani 1 1 d . . . .
H1 H 0.5956 0.8887 0.0772 0.067 Uiso 1 1 calc R . . .
C2 C 0.6885(3) 0.94077(17) 0.1132(2) 0.0717(11) Uani 1 1 d . . . .
H2 H 0.6709 0.9826 0.0948 0.086 Uiso 1 1 calc R . . .
C3 C 0.7584(3) 0.93577(18) 0.1505(2) 0.0690(10) Uani 1 1 d . . . .
H3 H 0.7892 0.9742 0.1580 0.083 Uiso 1 1 calc R . . .
C4 C 0.7836(2) 0.87512(18) 0.17699(19) 0.0600(8) Uani 1 1 d . . . .
H4 H 0.8318 0.8717 0.2028 0.072 Uiso 1 1 calc R . . .
C5 C 0.73893(18) 0.81911(16) 0.16606(16) 0.0492(7) Uani 1 1 d . . . .
H5 H 0.7566 0.7774 0.1846 0.059 Uiso 1 1 calc R . . .
C6 C 0.66862(17) 0.82348(14) 0.12837(15) 0.0425(6) Uani 1 1 d . . . .
C7 C 0.61557(16) 0.76493(15) 0.11883(18) 0.0484(6) Uani 1 1 d . . . .
H7A H 0.5771 0.7687 0.1555 0.058 Uiso 1 1 calc R . . .
H7B H 0.5888 0.7680 0.0695 0.058 Uiso 1 1 calc R . . .
C9 C 0.68443(14) 0.67118(13) 0.07200(14) 0.0377(5) Uani 1 1 d . . . .
C11 C 0.70991(15) 0.59910(13) 0.08413(14) 0.0385(5) Uani 1 1 d . . . .
H11 H 0.6769 0.5697 0.0514 0.046 Uiso 1 1 calc R . . .
C12 C 0.79066(16) 0.58932(15) 0.06579(15) 0.0447(6) Uani 1 1 d . . . .
C13 C 0.8129(2) 0.5479(2) 0.01550(19) 0.0642(9) Uani 1 1 d . . . .
H13A H 0.8651 0.5431 0.0083 0.077 Uiso 1 1 calc R . . .
H13B H 0.7766 0.5228 -0.0135 0.077 Uiso 1 1 calc R . . .
C15 C 0.91600(17) 0.6221(2) 0.1095(2) 0.0613(9) Uani 1 1 d . . . .
H15A H 0.9306 0.6248 0.0581 0.074 Uiso 1 1 calc R . . .
H15B H 0.9329 0.5787 0.1303 0.074 Uiso 1 1 calc R . . .
C16 C 0.95107(18) 0.6777(2) 0.1540(2) 0.0637(9) Uani 1 1 d . . . .
H16A H 1.0068 0.6743 0.1551 0.076 Uiso 1 1 calc R . . .
H16B H 0.9358 0.7208 0.1315 0.076 Uiso 1 1 calc R . . .
C18 C 0.94900(17) 0.73153(18) 0.26887(19) 0.0556(8) Uani 1 1 d . . . .
H18A H 0.9342 0.7723 0.2411 0.067 Uiso 1 1 calc R . . .
H18B H 1.0045 0.7320 0.2792 0.067 Uiso 1 1 calc R . . .
C19 C 0.91056(16) 0.72939(17) 0.33937(17) 0.0504(7) Uani 1 1 d . . . .
H19A H 0.9251 0.6887 0.3674 0.060 Uiso 1 1 calc R . . .
H19B H 0.9247 0.7686 0.3701 0.060 Uiso 1 1 calc R . . .
C21 C 0.78506(15) 0.72039(13) 0.37935(14) 0.0398(5) Uani 1 1 d . . . .
H21 H 0.7888 0.7594 0.4134 0.048 Uiso 1 1 calc R . . .
C22 C 0.80404(16) 0.65662(15) 0.42038(15) 0.0449(6) Uani 1 1 d . . . .
C23 C 0.8222(2) 0.6514(2) 0.49108(17) 0.0631(9) Uani 1 1 d . . . .
H23A H 0.8321 0.6088 0.5123 0.076 Uiso 1 1 calc R . . .
H23B H 0.8255 0.6900 0.5210 0.076 Uiso 1 1 calc R . . .
C25 C 0.7991(2) 0.53816(16) 0.39395(18) 0.0561(8) Uani 1 1 d . . . .
H25A H 0.7716 0.5326 0.4390 0.067 Uiso 1 1 calc R . . .
H25B H 0.8520 0.5232 0.4043 0.067 Uiso 1 1 calc R . . .
C26 C 0.7615(2) 0.49916(17) 0.3314(2) 0.0597(8) Uani 1 1 d . . . .
H26A H 0.7653 0.4510 0.3421 0.072 Uiso 1 1 calc R . . .
H26B H 0.7073 0.5111 0.3250 0.072 Uiso 1 1 calc R . . .
C28 C 0.7666(2) 0.48029(15) 0.20210(19) 0.0558(7) Uani 1 1 d . . . .
H28A H 0.7580 0.4330 0.2141 0.067 Uiso 1 1 calc R . . .
H28B H 0.8032 0.4819 0.1635 0.067 Uiso 1 1 calc R . . .
C29 C 0.69269(19) 0.51123(15) 0.17290(18) 0.0515(7) Uani 1 1 d . . . .
H29A H 0.6746 0.4883 0.1270 0.062 Uiso 1 1 calc R . . .
H29B H 0.6543 0.5049 0.2093 0.062 Uiso 1 1 calc R . . .
C31 C 0.70471(15) 0.71319(12) 0.34396(14) 0.0368(5) Uani 1 1 d . . . .
C33 C 0.57177(16) 0.71364(15) 0.36363(18) 0.0475(6) Uani 1 1 d . . . .
H33A H 0.5602 0.7357 0.3156 0.057 Uiso 1 1 calc R . . .
H33B H 0.5389 0.7337 0.3994 0.057 Uiso 1 1 calc R . . .
C34 C 0.55321(15) 0.64064(15) 0.35592(15) 0.0424(6) Uani 1 1 d . . . .
C35 C 0.50269(19) 0.61947(19) 0.2997(2) 0.0610(8) Uani 1 1 d . . . .
H35 H 0.4813 0.6508 0.2653 0.073 Uiso 1 1 calc R . . .
C36 C 0.4831(2) 0.5537(2) 0.2932(3) 0.0798(12) Uani 1 1 d . . . .
H36 H 0.4476 0.5400 0.2548 0.096 Uiso 1 1 calc R . . .
C37 C 0.5143(2) 0.5072(2) 0.3416(3) 0.0789(12) Uani 1 1 d . . . .
H37 H 0.5010 0.4616 0.3363 0.095 Uiso 1 1 calc R . . .
C38 C 0.5651(2) 0.5276(2) 0.3979(3) 0.0774(11) Uani 1 1 d . . . .
H38 H 0.5868 0.4960 0.4319 0.093 Uiso 1 1 calc R . . .
C39 C 0.5846(2) 0.59410(19) 0.40476(19) 0.0590(8) Uani 1 1 d . . . .
H39 H 0.6198 0.6079 0.4434 0.071 Uiso 1 1 calc R . . .
F1A F 0.9341(6) 0.3271(5) 1.0795(4) 0.0998(9) Uani 0.397(4) 1 d . P A 1
F2A F 0.8015(6) 0.3374(5) 1.0876(3) 0.0998(9) Uani 0.397(4) 1 d . P A 1
F3A F 0.8687(6) 0.2508(5) 1.1106(4) 0.0998(9) Uani 0.397(4) 1 d . P A 1
F1B F 0.9281(4) 0.2997(3) 1.1001(3) 0.0998(9) Uani 0.603(4) 1 d . P A 2
F2B F 0.8432(4) 0.3668(3) 1.0812(2) 0.0998(9) Uani 0.603(4) 1 d . P A 2
F3B F 0.8242(4) 0.2603(3) 1.1042(2) 0.0998(9) Uani 0.603(4) 1 d . P A 2
F4 F 0.99429(15) 0.15716(14) 0.8710(3) 0.1281(14) Uani 1 1 d . . . .
F5 F 0.90020(16) 0.10277(10) 0.89614(17) 0.0890(8) Uani 1 1 d . . . .
F6 F 0.9072(3) 0.14426(17) 0.79170(16) 0.1462(18) Uani 1 1 d . . . .
F7A F 0.9934(9) 0.5323(11) 0.9037(9) 0.0689(9) Uani 0.258(5) 1 d . P B 1
F8A F 1.0023(6) 0.5973(7) 0.8150(6) 0.0810(11) Uani 0.258(5) 1 d . P B 1
F9A F 0.9018(12) 0.6004(10) 0.8534(19) 0.144(4) Uani 0.258(5) 1 d . P B 1
F7B F 0.9720(2) 0.5278(3) 0.9149(3) 0.0689(9) Uani 0.742(5) 1 d . P B 2
F8B F 1.04371(18) 0.5563(2) 0.83173(18) 0.0810(11) Uani 0.742(5) 1 d . P B 2
F9B F 0.9374(3) 0.6025(3) 0.8439(5) 0.144(4) Uani 0.742(5) 1 d . P B 2
F10A F 1.0218(18) 0.4379(14) 0.6059(12) 0.150(3) Uani 0.192(5) 1 d . P C 1
F11A F 0.9375(11) 0.3878(10) 0.5758(9) 0.0871(11) Uani 0.192(5) 1 d . P C 1
F12A F 0.9337(12) 0.4877(14) 0.5646(7) 0.1060(17) Uani 0.192(5) 1 d . P C 1
F10B F 1.0006(4) 0.4789(3) 0.5830(3) 0.150(3) Uani 0.808(5) 1 d . P C 2
F11B F 0.9693(3) 0.3776(2) 0.58349(18) 0.0871(11) Uani 0.808(5) 1 d . P C 2
F12B F 0.8876(2) 0.4466(3) 0.54993(14) 0.1060(17) Uani 0.808(5) 1 d . P C 2
F13 F 0.64626(13) 0.13153(11) 0.77828(16) 0.0811(7) Uani 1 1 d . . . .
F14 F 0.54142(13) 0.18096(12) 0.77081(16) 0.0813(7) Uani 1 1 d . . . .
F15 F 0.57613(18) 0.12658(13) 0.67961(14) 0.0952(9) Uani 1 1 d . . . .
F17A F 0.6494(5) 0.3970(2) 0.5286(2) 0.171(3) Uani 0.807(4) 1 d . P D 1
F16A F 0.6847(3) 0.3024(3) 0.49171(19) 0.145(2) Uani 0.807(4) 1 d . P D 1
F18A F 0.5739(2) 0.3188(3) 0.50729(17) 0.1028(13) Uani 0.807(4) 1 d . P D 1
F16B F 0.6312(15) 0.2958(15) 0.4875(9) 0.145(2) Uani 0.193(4) 1 d . P D 2
F17B F 0.700(2) 0.3634(10) 0.5146(11) 0.171(3) Uani 0.193(4) 1 d . P D 2
F18B F 0.5891(9) 0.3749(12) 0.5230(8) 0.1028(13) Uani 0.193(4) 1 d . P D 2
F19 F 0.53433(16) 0.32793(11) 0.94854(19) 0.1005(10) Uani 1 1 d . . . .
F20 F 0.55719(14) 0.40321(16) 1.02954(12) 0.0903(8) Uani 1 1 d . . . .
F21 F 0.47079(10) 0.41776(11) 0.94620(13) 0.0680(6) Uani 1 1 d . . . .
F22 F 0.59734(11) 0.62768(8) 0.89021(11) 0.0575(5) Uani 1 1 d . . . .
F23 F 0.60798(12) 0.60913(10) 0.77592(11) 0.0630(5) Uani 1 1 d . . . .
F24 F 0.70711(10) 0.62494(8) 0.84726(12) 0.0576(5) Uani 1 1 d . . . .
C40 C 0.80905(12) 0.31815(12) 0.86036(13) 0.0310(5) Uani 1 1 d . . . .
C41 C 0.81566(14) 0.33133(13) 0.93561(14) 0.0361(5) Uani 1 1 d . . . .
H41 H 0.7924 0.3701 0.9534 0.043 Uiso 1 1 calc R . . .
C42 C 0.85521(15) 0.28960(14) 0.98568(16) 0.0437(6) Uani 1 1 d . . . .
C43 C 0.88936(16) 0.23217(15) 0.96154(17) 0.0467(6) Uani 1 1 d . . . .
H43 H 0.9162 0.2033 0.9953 0.056 Uiso 1 1 calc R . . .
C44 C 0.88339(14) 0.21797(14) 0.88718(17) 0.0426(6) Uani 1 1 d . . . .
C45 C 0.84487(13) 0.26004(12) 0.83750(14) 0.0354(5) Uani 1 1 d . . . .
H45 H 0.8426 0.2494 0.7866 0.043 Uiso 1 1 calc R . . .
C46 C 0.92027(19) 0.15594(16) 0.8617(2) 0.0568(8) Uani 1 1 d . . . .
C47 C 0.8611(2) 0.30474(18) 1.06506(19) 0.0604(8) Uani 1 1 d . . . .
C48 C 0.83639(13) 0.41204(11) 0.76844(13) 0.0310(5) Uani 1 1 d . . . .
C49 C 0.87321(13) 0.45940(13) 0.81494(14) 0.0352(5) Uani 1 1 d . . . .
H49 H 0.8569 0.4653 0.8631 0.042 Uiso 1 1 calc R . . .
C50 C 0.93275(14) 0.49785(14) 0.79280(15) 0.0403(5) Uani 1 1 d . . . .
C51 C 0.95787(15) 0.49133(14) 0.72273(16) 0.0430(6) Uani 1 1 d . . . .
H51 H 0.9976 0.5184 0.7070 0.052 Uiso 1 1 calc R . . .
C52 C 0.92364(15) 0.44472(13) 0.67678(15) 0.0401(6) Uani 1 1 d . . . .
C53 C 0.86489(13) 0.40478(12) 0.69969(14) 0.0349(5) Uani 1 1 d . . . .
H53 H 0.8439 0.3717 0.6672 0.042 Uiso 1 1 calc R . . .
C54 C 0.94559(19) 0.43862(17) 0.59935(18) 0.0548(8) Uani 1 1 d . . . .
C55 C 0.96829(19) 0.54836(17) 0.84340(18) 0.0555(8) Uani 1 1 d . . . .
C56 C 0.71700(13) 0.32599(12) 0.73706(13) 0.0329(5) Uani 1 1 d . . . .
C57 C 0.69922(14) 0.34822(14) 0.66509(14) 0.0378(5) Uani 1 1 d . . . .
H57 H 0.7175 0.3903 0.6506 0.045 Uiso 1 1 calc R . . .
C58 C 0.65558(16) 0.31041(15) 0.61405(15) 0.0442(6) Uani 1 1 d . . . .
C59 C 0.62485(15) 0.25009(14) 0.63367(16) 0.0444(6) Uani 1 1 d . . . .
H59 H 0.5955 0.2242 0.5988 0.053 Uiso 1 1 calc R . . .
C60 C 0.63816(14) 0.22868(13) 0.70558(16) 0.0404(6) Uani 1 1 d . . . .
C61 C 0.68395(13) 0.26554(12) 0.75548(14) 0.0356(5) Uani 1 1 d . . . .
H61 H 0.6932 0.2490 0.8041 0.043 Uiso 1 1 calc R . . .
C63 C 0.6426(2) 0.3340(2) 0.53686(18) 0.0592(8) Uani 1 1 d . . . .
C64 C 0.60104(16) 0.16698(15) 0.73284(19) 0.0501(7) Uani 1 1 d . . . .
C65 C 0.70591(12) 0.41647(11) 0.83772(12) 0.0293(4) Uani 1 1 d . . . .
C66 C 0.69943(13) 0.48508(12) 0.82672(12) 0.0307(5) Uani 1 1 d . . . .
H66 H 0.7340 0.5067 0.7971 0.037 Uiso 1 1 calc R . . .
C67 C 0.64368(13) 0.52286(12) 0.85801(13) 0.0317(5) Uani 1 1 d . . . .
C68 C 0.59139(13) 0.49333(13) 0.90024(13) 0.0345(5) Uani 1 1 d . . . .
H68 H 0.5535 0.5190 0.9214 0.041 Uiso 1 1 calc R . . .
C69 C 0.59567(14) 0.42508(13) 0.91094(14) 0.0356(5) Uani 1 1 d . . . .
C70 C 0.65158(13) 0.38773(12) 0.88078(13) 0.0336(5) Uani 1 1 d . . . .
H70 H 0.6533 0.3412 0.8895 0.040 Uiso 1 1 calc R . . .
C71 C 0.53983(17) 0.39287(15) 0.95765(18) 0.0493(7) Uani 1 1 d . . . .
C72 C 0.63900(15) 0.59586(13) 0.84325(16) 0.0404(6) Uani 1 1 d . . . .
B1 B 0.76712(14) 0.36855(13) 0.79955(14) 0.0299(5) Uani 1 1 d . . . .

loop_
_atom_site_aniso_label
_atom_site_aniso_U_11
_atom_site_aniso_U_22
_atom_site_aniso_U_33
_atom_site_aniso_U_23
_atom_site_aniso_U_13
_atom_site_aniso_U_12
Na1 0.0412(5) 0.0382(5) 0.0382(5) -0.0002(4) 0.0005(4) -0.0041(4)
O10 0.0720(14) 0.0583(13) 0.0349(10) 0.0102(9) 0.0016(9) 0.0051(11)
O11 0.0433(10) 0.0471(10) 0.0336(9) -0.0041(8) -0.0034(7) -0.0018(8)
O14 0.0349(9) 0.0557(12) 0.0476(10) -0.0079(9) 0.0065(8) 0.0003(8)
O17 0.0382(10) 0.0587(13) 0.0576(12) -0.0024(10) 0.0019(8) -0.0072(9)
O20 0.0365(9) 0.0422(10) 0.0418(9) 0.0013(8) -0.0036(7) -0.0055(7)
O24 0.0897(16) 0.0382(10) 0.0373(10) 0.0055(8) -0.0052(10) 0.0071(10)
O27 0.0593(12) 0.0409(10) 0.0529(12) 0.0026(9) -0.0003(9) 0.0007(9)
O30 0.0434(9) 0.0349(9) 0.0374(9) 0.0012(7) 0.0018(7) -0.0019(7)
N8 0.0419(11) 0.0373(11) 0.0365(11) 0.0006(9) 0.0002(8) 0.0003(9)
N32 0.0411(11) 0.0405(12) 0.0449(12) -0.0140(9) -0.0007(9) -0.0001(9)
C1 0.072(2) 0.0449(16) 0.0520(17) 0.0006(13) 0.0039(14) 0.0099(15)
C2 0.107(3) 0.0374(16) 0.072(2) 0.0000(15) 0.018(2) 0.0041(18)
C3 0.096(3) 0.0484(18) 0.065(2) -0.0166(16) 0.023(2) -0.0230(18)
C4 0.069(2) 0.061(2) 0.0506(17) -0.0143(15) 0.0056(15) -0.0166(16)
C5 0.0575(17) 0.0450(15) 0.0448(15) 0.0001(12) 0.0002(12) -0.0068(13)
C6 0.0529(15) 0.0385(13) 0.0363(13) -0.0043(10) 0.0041(11) 0.0035(11)
C7 0.0441(14) 0.0427(15) 0.0574(17) 0.0005(12) -0.0032(12) 0.0073(12)
C9 0.0373(12) 0.0417(13) 0.0332(12) 0.0000(10) -0.0044(9) -0.0028(10)
C11 0.0406(13) 0.0401(13) 0.0340(12) -0.0049(10) -0.0020(10) -0.0024(10)
C12 0.0468(14) 0.0496(15) 0.0374(13) -0.0030(11) 0.0019(11) 0.0028(12)
C13 0.0585(19) 0.081(2) 0.0532(18) -0.0203(17) 0.0072(14) 0.0071(17)
C15 0.0360(15) 0.082(2) 0.067(2) -0.0152(18) 0.0132(13) -0.0012(14)
C16 0.0384(15) 0.086(3) 0.068(2) -0.0086(18) 0.0122(14) -0.0119(15)
C18 0.0391(14) 0.0629(19) 0.0639(19) -0.0044(15) -0.0027(13) -0.0147(13)
C19 0.0393(14) 0.0564(17) 0.0537(16) -0.0021(13) -0.0096(12) -0.0087(12)
C21 0.0421(13) 0.0392(13) 0.0371(12) -0.0047(10) -0.0038(10) -0.0020(10)
C22 0.0475(15) 0.0496(16) 0.0369(13) 0.0016(11) -0.0027(11) 0.0012(12)
C23 0.080(2) 0.071(2) 0.0371(15) 0.0058(15) -0.0050(14) -0.0016(18)
C25 0.075(2) 0.0427(16) 0.0501(16) 0.0148(13) -0.0015(14) 0.0063(14)
C26 0.071(2) 0.0474(17) 0.0609(19) 0.0081(14) 0.0066(16) -0.0043(15)
C28 0.071(2) 0.0362(14) 0.0598(18) -0.0032(13) 0.0004(15) 0.0026(13)
C29 0.0615(18) 0.0373(14) 0.0548(17) 0.0033(12) -0.0027(13) -0.0124(13)
C31 0.0410(13) 0.0298(11) 0.0390(13) -0.0018(10) -0.0021(10) -0.0005(10)
C33 0.0375(13) 0.0483(15) 0.0562(16) -0.0101(13) 0.0000(11) 0.0048(11)
C34 0.0344(12) 0.0519(16) 0.0407(13) -0.0080(11) 0.0015(10) -0.0014(11)
C35 0.0529(17) 0.068(2) 0.0594(19) -0.0122(16) -0.0157(14) 0.0021(15)
C36 0.068(2) 0.076(3) 0.092(3) -0.032(2) -0.019(2) -0.015(2)
C37 0.066(2) 0.057(2) 0.114(4) -0.016(2) 0.012(2) -0.0206(18)
C38 0.075(2) 0.063(2) 0.094(3) 0.024(2) 0.002(2) -0.0113(19)
C39 0.0602(19) 0.063(2) 0.0518(17) 0.0061(15) -0.0078(14) -0.0104(15)
F1A 0.133(2) 0.113(2) 0.0489(10) -0.0027(11) -0.0259(14) 0.0108(17)
F2A 0.133(2) 0.113(2) 0.0489(10) -0.0027(11) -0.0259(14) 0.0108(17)
F3A 0.133(2) 0.113(2) 0.0489(10) -0.0027(11) -0.0259(14) 0.0108(17)
F1B 0.133(2) 0.113(2) 0.0489(10) -0.0027(11) -0.0259(14) 0.0108(17)
F2B 0.133(2) 0.113(2) 0.0489(10) -0.0027(11) -0.0259(14) 0.0108(17)
F3B 0.133(2) 0.113(2) 0.0489(10) -0.0027(11) -0.0259(14) 0.0108(17)
F4 0.0594(14) 0.0694(16) 0.259(5) -0.008(2) 0.039(2) 0.0216(12)
F5 0.1116(19) 0.0351(10) 0.125(2) 0.0089(11) 0.0407(16) 0.0057(11)
F6 0.257(5) 0.110(2) 0.0723(17) -0.0077(16) 0.017(2) 0.124(3)
F7A 0.067(3) 0.094(2) 0.0472(19) -0.0169(16) 0.0110(16) -0.036(2)
F8A 0.0511(17) 0.111(3) 0.0821(19) -0.0320(19) 0.0133(14) -0.0436(17)
F9A 0.134(6) 0.0564(16) 0.223(5) -0.066(2) -0.121(7) 0.033(4)
F7B 0.067(3) 0.094(2) 0.0472(19) -0.0169(16) 0.0110(16) -0.036(2)
F8B 0.0511(17) 0.111(3) 0.0821(19) -0.0320(19) 0.0133(14) -0.0436(17)
F9B 0.134(6) 0.0564(16) 0.223(5) -0.066(2) -0.121(7) 0.033(4)
F10A 0.198(5) 0.170(5) 0.093(3) -0.054(3) 0.099(3) -0.137(5)
F11A 0.106(3) 0.098(2) 0.0571(15) -0.0217(14) 0.0071(18) 0.057(2)
F12A 0.088(3) 0.198(5) 0.0330(12) 0.0149(18) 0.0109(14) 0.053(3)
F10B 0.198(5) 0.170(5) 0.093(3) -0.054(3) 0.099(3) -0.137(5)
F11B 0.106(3) 0.098(2) 0.0571(15) -0.0217(14) 0.0071(18) 0.057(2)
F12B 0.088(3) 0.198(5) 0.0330(12) 0.0149(18) 0.0109(14) 0.053(3)
F13 0.0667(13) 0.0514(11) 0.122(2) 0.0261(12) -0.0209(13) -0.0100(9)
F14 0.0679(13) 0.0615(13) 0.118(2) 0.0069(13) 0.0356(13) -0.0069(10)
F15 0.137(2) 0.0680(15) 0.0789(15) -0.0194(12) -0.0052(15) -0.0522(15)
F17A 0.369(10) 0.061(2) 0.068(2) 0.0273(19) -0.101(4) -0.055(4)
F16A 0.139(4) 0.246(6) 0.0536(17) 0.029(2) 0.037(2) 0.103(5)
F18A 0.086(2) 0.157(4) 0.0605(17) 0.020(2) -0.0358(15) -0.024(2)
F16B 0.139(4) 0.246(6) 0.0536(17) 0.029(2) 0.037(2) 0.103(5)
F17B 0.369(10) 0.061(2) 0.068(2) 0.0273(19) -0.101(4) -0.055(4)
F18B 0.086(2) 0.157(4) 0.0605(17) 0.020(2) -0.0358(15) -0.024(2)
F19 0.0985(18) 0.0424(11) 0.171(3) 0.0074(14) 0.0882(19) -0.0083(11)
F20 0.0804(15) 0.141(2) 0.0515(12) 0.0284(13) 0.0197(11) -0.0117(15)
F21 0.0380(9) 0.0756(13) 0.0927(15) 0.0161(11) 0.0211(9) -0.0001(8)
F22 0.0665(11) 0.0339(8) 0.0756(12) -0.0074(8) 0.0305(9) 0.0046(7)
F23 0.0806(13) 0.0508(10) 0.0567(11) 0.0177(8) -0.0024(9) 0.0147(9)
F24 0.0499(9) 0.0337(8) 0.0908(14) -0.0020(8) 0.0167(9) -0.0062(7)
C40 0.0259(10) 0.0293(11) 0.0378(12) 0.0018(9) 0.0015(8) -0.0031(8)
C41 0.0344(11) 0.0328(12) 0.0401(13) -0.0023(10) -0.0045(9) -0.0019(9)
C42 0.0408(13) 0.0438(14) 0.0452(14) 0.0038(11) -0.0081(11) -0.0041(11)
C43 0.0415(14) 0.0418(14) 0.0556(16) 0.0137(12) -0.0055(12) 0.0027(11)
C44 0.0335(12) 0.0363(13) 0.0583(16) 0.0087(12) 0.0066(11) 0.0026(10)
C45 0.0311(11) 0.0332(12) 0.0424(13) 0.0034(10) 0.0056(9) 0.0011(9)
C46 0.0584(18) 0.0421(16) 0.071(2) 0.0119(14) 0.0140(15) 0.0150(14)
C47 0.077(2) 0.0539(18) 0.0469(17) 0.0026(14) -0.0190(15) 0.0042(16)
C48 0.0286(10) 0.0286(11) 0.0356(11) 0.0016(9) 0.0012(8) 0.0015(8)
C49 0.0334(11) 0.0367(12) 0.0350(12) -0.0008(10) 0.0000(9) -0.0033(9)
C50 0.0359(12) 0.0403(13) 0.0445(14) -0.0010(11) 0.0014(10) -0.0060(10)
C51 0.0374(13) 0.0423(14) 0.0502(15) 0.0001(11) 0.0094(11) -0.0091(11)
C52 0.0389(13) 0.0385(13) 0.0442(14) -0.0013(11) 0.0111(10) -0.0011(10)
C53 0.0329(11) 0.0314(11) 0.0406(12) -0.0027(10) 0.0046(9) 0.0009(9)
C54 0.0587(18) 0.0562(18) 0.0522(17) -0.0096(15) 0.0241(14) -0.0092(15)
C55 0.0584(18) 0.0565(19) 0.0514(17) -0.0054(14) 0.0012(13) -0.0239(15)
C56 0.0277(10) 0.0327(11) 0.0383(12) -0.0048(9) 0.0021(9) 0.0027(9)
C57 0.0347(12) 0.0397(13) 0.0386(13) -0.0009(10) -0.0011(9) 0.0016(10)
C58 0.0403(13) 0.0508(15) 0.0407(14) -0.0072(12) -0.0037(10) 0.0063(12)
C59 0.0380(13) 0.0429(14) 0.0511(15) -0.0145(12) -0.0056(11) 0.0028(11)
C60 0.0340(12) 0.0350(13) 0.0517(15) -0.0089(11) -0.0017(10) 0.0018(10)
C61 0.0297(11) 0.0344(12) 0.0423(13) -0.0054(10) 0.0003(9) 0.0002(9)
C63 0.066(2) 0.067(2) 0.0426(16) -0.0035(15) -0.0095(14) -0.0040(17)
C64 0.0416(14) 0.0370(14) 0.0701(19) -0.0083(13) -0.0063(13) -0.0054(11)
C65 0.0276(10) 0.0310(11) 0.0289(10) -0.0016(8) -0.0019(8) -0.0012(8)
C66 0.0296(10) 0.0318(11) 0.0304(11) 0.0002(9) 0.0010(8) -0.0013(9)
C67 0.0327(11) 0.0300(11) 0.0319(11) -0.0019(9) -0.0009(9) 0.0005(9)
C68 0.0320(11) 0.0355(12) 0.0361(12) -0.0041(9) 0.0043(9) 0.0029(9)
C69 0.0327(11) 0.0369(12) 0.0374(12) 0.0014(10) 0.0049(9) 0.0000(9)
C70 0.0331(11) 0.0299(11) 0.0380(12) 0.0012(9) 0.0027(9) -0.0010(9)
C71 0.0449(15) 0.0430(15) 0.0621(18) 0.0076(13) 0.0189(13) 0.0038(12)
C72 0.0400(13) 0.0337(13) 0.0481(14) -0.0002(11) 0.0067(11) 0.0039(10)
B1 0.0276(11) 0.0281(12) 0.0338(12) -0.0012(10) 0.0010(9) -0.0015(9)

loop_
_atom_type_symbol
_atom_type_description
_atom_type_scat_dispersion_real
_atom_type_scat_dispersion_imag
_atom_type_scat_source
C C 0.0181 0.0091 'International Tables Vol C Tables 4.2.6.8 and 6.1.1.4'
H H 0.0000 0.0000 'International Tables Vol C Tables 4.2.6.8 and 6.1.1.4'
B B 0.0090 0.0039 'International Tables Vol C Tables 4.2.6.8 and 6.1.1.4'
F F 0.0727 0.0534 'International Tables Vol C Tables 4.2.6.8 and 6.1.1.4'
N N 0.0311 0.0180 'International Tables Vol C Tables 4.2.6.8 and 6.1.1.4'
Na Na 0.1353 0.1239 'International Tables Vol C Tables 4.2.6.8 and 6.1.1.4'
O O 0.0492 0.0322 'International Tables Vol C Tables 4.2.6.8 and 6.1.1.4'

loop_
_exptl_crystal_face_index_h
_exptl_crystal_face_index_k
_exptl_crystal_face_index_l
_exptl_crystal_face_perp_dist
_exptl_oxdiff_crystal_face_indexfrac_h
_exptl_oxdiff_crystal_face_indexfrac_k
_exptl_oxdiff_crystal_face_indexfrac_l
_exptl_oxdiff_crystal_face_x
_exptl_oxdiff_crystal_face_y
_exptl_oxdiff_crystal_face_z
-3 -5 1 0.2003 -2.9997 -5.0001 1.0002 0.3485 0.1523 -0.2723
3 5 -1 0.2003 2.9997 5.0001 -1.0002 -0.3485 -0.1523 0.2723
0 2 1 0.2013 0.0000 2.0000 0.9999 -0.1471 -0.0853 -0.0413
0 -2 -1 0.3291 -0.0000 -2.0000 -0.9999 0.1471 0.0853 0.0413
1 -1 0 0.1596 1.0002 -1.0000 -0.0001 0.0877 -0.0480 0.0592
1 -1 1 0.0903 1.0004 -1.0000 0.9998 0.0924 -0.1146 0.0071
-1 1 -1 0.0903 -1.0004 1.0000 -0.9998 -0.0924 0.1146 -0.0071
-5 -4 3 0.2296 -4.9996 -4.0001 3.0002 0.2583 0.1244 -0.5001
1 0 -1 0.2379 0.9999 0.0000 -1.0000 0.0072 0.0092 0.1165
0 -1 2 0.2197 0.0005 -1.0001 1.9999 0.0852 -0.1238 -0.1094

loop_
_geom_angle_atom_site_label_1
_geom_angle_atom_site_label_2
_geom_angle_atom_site_label_3
_geom_angle
O11 Na1 O14 124.23(8)
O11 Na1 O17 129.09(8)
O11 Na1 O20 65.87(7)
O11 Na1 O24 75.86(8)
O11 Na1 O27 114.35(8)
O11 Na1 O30 81.41(7)
O11 Na1 C31 22.02(6)
O14 Na1 C31 141.83(8)
O17 Na1 O14 66.74(7)
O17 Na1 O20 67.72(7)
O17 Na1 O27 111.96(9)
O17 Na1 O30 134.04(8)
O17 Na1 C31 116.68(8)
O20 Na1 O14 121.13(8)
O20 Na1 O27 132.69(8)
O20 Na1 O30 145.08(8)
O20 Na1 C31 49.09(7)
O24 Na1 O14 159.40(9)
O24 Na1 O17 105.48(9)
O24 Na1 O20 68.69(7)
O24 Na1 O27 66.14(8)
O24 Na1 O30 116.14(8)
O24 Na1 C31 58.73(8)
O27 Na1 O14 98.22(8)
O27 Na1 O30 71.15(7)
O27 Na1 C31 113.04(8)
O30 Na1 O14 67.46(7)
O30 Na1 C31 101.58(7)
C31 O11 Na1 111.83(16)
C12 O14 Na1 115.22(16)
C12 O14 C15 117.8(2)
C15 O14 Na1 110.51(19)
C16 O17 Na1 117.64(18)
C16 O17 C18 111.8(3)
C18 O17 Na1 115.58(18)
C19 O20 Na1 109.34(17)
C21 O20 Na1 102.63(14)
C21 O20 C19 114.9(2)
C22 O24 Na1 117.82(17)
C22 O24 C25 121.0(2)
C25 O24 Na1 120.55(18)
C26 O27 Na1 111.78(19)
C26 O27 C28 114.4(3)
C28 O27 Na1 109.00(17)
C11 O30 Na1 110.86(14)
C11 O30 C29 116.2(2)
C29 O30 Na1 112.09(16)
C7 N8 H8 118.9
C9 N8 H8 118.9
C9 N8 C7 122.3(2)
C31 N32 H32 119.7
C31 N32 C33 120.6(2)
C33 N32 H32 119.7
C2 C1 H1 119.5
C2 C1 C6 121.1(3)
C6 C1 H1 119.5
C1 C2 H2 120.1
C3 C2 C1 119.8(3)
C3 C2 H2 120.1
C2 C3 H3 120.1
C4 C3 C2 119.9(3)
C4 C3 H3 120.1
C3 C4 H4 119.9
C3 C4 C5 120.2(4)
C5 C4 H4 119.9
C4 C5 H5 119.8
C4 C5 C6 120.5(3)
C6 C5 H5 119.8
C1 C6 C5 118.6(3)
C1 C6 C7 118.5(3)
C5 C6 C7 122.7(3)
N8 C7 C6 116.0(2)
N8 C7 H7A 108.3
N8 C7 H7B 108.3
C6 C7 H7A 108.3
C6 C7 H7B 108.3
H7A C7 H7B 107.4
O10 C9 N8 124.6(3)
O10 C9 C11 118.7(2)
N8 C9 C11 116.6(2)
O30 C11 C9 109.0(2)
O30 C11 H11 108.5
O30 C11 C12 110.5(2)
C9 C11 H11 108.5
C12 C11 C9 111.6(2)
C12 C11 H11 108.5
O14 C12 C11 108.2(2)
C13 C12 O14 127.0(3)
C13 C12 C11 124.8(3)
C12 C13 H13A 120.0
C12 C13 H13B 120.0
H13A C13 H13B 120.0
O14 C15 H15A 110.3
O14 C15 H15B 110.3
O14 C15 C16 107.0(3)
H15A C15 H15B 108.6
C16 C15 H15A 110.3
C16 C15 H15B 110.3
O17 C16 C15 109.1(3)
O17 C16 H16A 109.9
O17 C16 H16B 109.9
C15 C16 H16A 109.9
C15 C16 H16B 109.9
H16A C16 H16B 108.3
O17 C18 H18A 110.0
O17 C18 H18B 110.0
O17 C18 C19 108.3(3)
H18A C18 H18B 108.4
C19 C18 H18A 110.0
C19 C18 H18B 110.0
O20 C19 C18 106.4(2)
O20 C19 H19A 110.5
O20 C19 H19B 110.5
C18 C19 H19A 110.5
C18 C19 H19B 110.5
H19A C19 H19B 108.6
O20 C21 H21 110.9
O20 C21 C22 111.5(2)
O20 C21 C31 105.2(2)
C22 C21 H21 110.9
C22 C21 C31 107.3(2)
C31 C21 H21 110.9
O24 C22 C21 107.4(2)
C23 C22 O24 126.7(3)
C23 C22 C21 125.9(3)
C22 C23 H23A 120.0
C22 C23 H23B 120.0
H23A C23 H23B 120.0
O24 C25 H25A 110.6
O24 C25 H25B 110.6
O24 C25 C26 105.7(2)
H25A C25 H25B 108.7
C26 C25 H25A 110.6
C26 C25 H25B 110.6
O27 C26 C25 108.7(3)
O27 C26 H26A 109.9
O27 C26 H26B 109.9
C25 C26 H26A 109.9
C25 C26 H26B 109.9
H26A C26 H26B 108.3
O27 C28 H28A 109.3
O27 C28 H28B 109.3
O27 C28 C29 111.8(3)
H28A C28 H28B 107.9
C29 C28 H28A 109.3
C29 C28 H28B 109.3
O30 C29 C28 111.9(2)
O30 C29 H29A 109.2
O30 C29 H29B 109.2
C28 C29 H29A 109.2
C28 C29 H29B 109.2
H29A C29 H29B 107.9
O11 C31 Na1 46.15(13)
O11 C31 N32 123.7(2)
O11 C31 C21 120.9(2)
N32 C31 Na1 158.61(18)
N32 C31 C21 115.3(2)
C21 C31 Na1 76.69(14)
N32 C33 H33A 108.9
N32 C33 H33B 108.9
N32 C33 C34 113.5(2)
H33A C33 H33B 107.7
C34 C33 H33A 108.9
C34 C33 H33B 108.9
C35 C34 C33 119.7(3)
C35 C34 C39 118.8(3)
C39 C34 C33 121.5(3)
C34 C35 H35 119.7
C36 C35 C34 120.6(4)
C36 C35 H35 119.7
C35 C36 H36 119.6
C35 C36 C37 120.8(3)
C37 C36 H36 119.6
C36 C37 H37 120.4
C36 C37 C38 119.3(4)
C38 C37 H37 120.4
C37 C38 H38 120.0
C37 C38 C39 119.9(4)
C39 C38 H38 120.0
C34 C39 C38 120.6(3)
C34 C39 H39 119.7
C38 C39 H39 119.7
C41 C40 C45 116.1(2)
C41 C40 B1 123.4(2)
C45 C40 B1 120.4(2)
C40 C41 H41 118.8
C42 C41 C40 122.3(2)
C42 C41 H41 118.8
C41 C42 C47 121.1(3)
C43 C42 C41 120.3(3)
C43 C42 C47 118.6(3)
C42 C43 H43 120.8
C44 C43 C42 118.4(2)
C44 C43 H43 120.8
C43 C44 C45 121.1(3)
C43 C44 C46 118.1(3)
C45 C44 C46 120.8(3)
C40 C45 H45 119.1
C44 C45 C40 121.8(2)
C44 C45 H45 119.1
F4 C46 C44 113.5(3)
F5 C46 F4 104.9(3)
F5 C46 F6 106.7(4)
F5 C46 C44 113.3(3)
F6 C46 F4 103.9(4)
F6 C46 C44 113.7(3)
F1A C47 C42 104.9(4)
F2A C47 F1A 122.3(6)
F2A C47 F3A 104.6(6)
F2A C47 C42 113.5(4)
F3A C47 F1A 95.2(5)
F3A C47 C42 115.4(4)
F1B C47 F2B 100.8(4)
F1B C47 F3B 98.5(4)
F1B C47 C42 117.5(4)
F2B C47 F3B 112.2(5)
F2B C47 C42 114.2(3)
F3B C47 C42 112.3(3)
C49 C48 B1 118.8(2)
C53 C48 C49 115.6(2)
C53 C48 B1 125.6(2)
C48 C49 H49 118.9
C50 C49 C48 122.2(2)
C50 C49 H49 118.9
C49 C50 C55 120.0(3)
C51 C50 C49 120.8(2)
C51 C50 C55 119.2(2)
C50 C51 H51 121.0
C52 C51 C50 118.1(2)
C52 C51 H51 121.0
C51 C52 C53 121.2(2)
C51 C52 C54 120.0(2)
C53 C52 C54 118.7(3)
C48 C53 C52 122.1(2)
C48 C53 H53 119.0
C52 C53 H53 119.0
F10A C54 C52 103.9(9)
F11A C54 F10A 97.2(13)
F11A C54 F12A 123.0(14)
F11A C54 C52 113.9(10)
F12A C54 F10A 101.4(14)
F12A C54 C52 112.9(8)
F10B C54 F11B 105.5(4)
F10B C54 F12B 108.9(5)
F10B C54 C52 114.0(3)
F11B C54 C52 112.7(3)
F12B C54 F11B 101.8(3)
F12B C54 C52 113.0(3)
F7A C55 F8A 114.8(9)
F7A C55 F9A 107.6(15)
F7A C55 C50 120.0(10)
F8A C55 F9A 85.0(12)
F8A C55 C50 117.8(5)
F7B C55 F8B 101.4(3)
F7B C55 C50 112.2(3)
F8B C55 C50 111.1(3)
F9B C55 F7B 104.8(6)
F9B C55 F8B 109.8(5)
F9B C55 C50 116.3(3)
C50 C55 F9A 103.5(6)
C57 C56 B1 124.1(2)
C61 C56 C57 115.5(2)
C61 C56 B1 120.2(2)
C56 C57 H57 119.0
C58 C57 C56 122.0(3)
C58 C57 H57 119.0
C57 C58 C63 120.0(3)
C59 C58 C57 121.0(3)
C59 C58 C63 118.9(3)
C58 C59 H59 120.9
C60 C59 C58 118.1(2)
C60 C59 H59 120.9
C59 C60 C61 120.5(3)
C59 C60 C64 121.2(2)
C61 C60 C64 118.2(3)
C56 C61 H61 118.6
C60 C61 C56 122.8(2)
C60 C61 H61 118.6
F17A C63 F16A 110.0(5)
F17A C63 F18A 105.6(4)
F17A C63 C58 114.6(3)
F16A C63 F18A 100.3(4)
F16A C63 C58 112.4(3)
F18A C63 C58 112.9(3)
F16B C63 F17B 99.1(16)
F16B C63 F18B 100.5(13)
F16B C63 C58 121.2(11)
F17B C63 C58 112.0(8)
F18B C63 F17B 103.8(15)
F18B C63 C58 117.5(8)
F13 C64 F14 104.9(3)
F13 C64 C60 113.0(2)
F14 C64 C60 112.2(2)
F15 C64 F13 106.7(3)
F15 C64 F14 105.9(3)
F15 C64 C60 113.4(3)
C66 C65 C70 115.6(2)
C66 C65 B1 124.7(2)
C70 C65 B1 119.5(2)
C65 C66 H66 119.0
C65 C66 C67 122.1(2)
C67 C66 H66 119.0
C66 C67 C72 119.5(2)
C68 C67 C66 120.9(2)
C68 C67 C72 119.5(2)
C67 C68 H68 120.9
C67 C68 C69 118.2(2)
C69 C68 H68 120.9
C68 C69 C71 118.4(2)
C70 C69 C68 120.9(2)
C70 C69 C71 120.6(2)
C65 C70 H70 118.9
C69 C70 C65 122.2(2)
C69 C70 H70 118.9
F19 C71 F20 106.6(3)
F19 C71 F21 107.1(3)
F19 C71 C69 113.8(2)
F20 C71 C69 111.8(3)
F21 C71 F20 104.1(3)
F21 C71 C69 112.7(2)
F22 C72 F23 106.4(2)
F22 C72 F24 107.0(2)
F22 C72 C67 112.5(2)
F23 C72 F24 106.0(2)
F23 C72 C67 112.1(2)
F24 C72 C67 112.4(2)
C48 B1 C40 104.30(17)
C48 B1 C65 111.45(19)
C56 B1 C40 110.26(19)
C56 B1 C48 115.0(2)
C56 B1 C65 104.98(18)
C65 B1 C40 111.02(19)

loop_
_geom_bond_atom_site_label_1
_geom_bond_atom_site_label_2
_geom_bond_distance
Na1 O11 2.367(2)
Na1 O14 2.500(2)
Na1 O17 2.433(2)
Na1 O20 2.439(2)
Na1 O24 2.412(2)
Na1 O27 2.445(2)
Na1 O30 2.479(2)
Na1 C31 3.046(3)
O10 C9 1.225(3)
O11 C31 1.231(3)
O14 C12 1.373(3)
O14 C15 1.433(3)
O17 C16 1.422(4)
O17 C18 1.429(4)
O20 C19 1.422(3)
O20 C21 1.420(3)
O24 C22 1.366(4)
O24 C25 1.427(4)
O27 C26 1.419(4)
O27 C28 1.432(4)
O30 C11 1.421(3)
O30 C29 1.441(3)
N8 H8 0.8800
N8 C7 1.452(4)
N8 C9 1.324(4)
N32 H32 0.8800
N32 C31 1.323(4)
N32 C33 1.449(3)
C1 H1 0.9500
C1 C2 1.379(5)
C1 C6 1.381(4)
C2 H2 0.9500
C2 C3 1.377(6)
C3 H3 0.9500
C3 C4 1.375(6)
C4 H4 0.9500
C4 C5 1.384(4)
C5 H5 0.9500
C5 C6 1.385(4)
C6 C7 1.510(4)
C7 H7A 0.9900
C7 H7B 0.9900
C9 C11 1.530(4)
C11 H11 1.0000
C11 C12 1.505(4)
C12 C13 1.318(4)
C13 H13A 0.9500
C13 H13B 0.9500
C15 H15A 0.9900
C15 H15B 0.9900
C15 C16 1.491(5)
C16 H16A 0.9900
C16 H16B 0.9900
C18 H18A 0.9900
C18 H18B 0.9900
C18 C19 1.495(5)
C19 H19A 0.9900
C19 H19B 0.9900
C21 H21 1.0000
C21 C22 1.511(4)
C21 C31 1.531(3)
C22 C23 1.311(4)
C23 H23A 0.9500
C23 H23B 0.9500
C25 H25A 0.9900
C25 H25B 0.9900
C25 C26 1.502(5)
C26 H26A 0.9900
C26 H26B 0.9900
C28 H28A 0.9900
C28 H28B 0.9900
C28 C29 1.514(5)
C29 H29A 0.9900
C29 H29B 0.9900
C33 H33A 0.9900
C33 H33B 0.9900
C33 C34 1.509(4)
C34 C35 1.382(4)
C34 C39 1.382(5)
C35 H35 0.9500
C35 C36 1.371(6)
C36 H36 0.9500
C36 C37 1.375(7)
C37 H37 0.9500
C37 C38 1.382(7)
C38 H38 0.9500
C38 C39 1.385(6)
C39 H39 0.9500
F1A C47 1.380(11)
F2A C47 1.333(10)
F3A C47 1.368(9)
F1B C47 1.315(7)
F2B C47 1.326(7)
F3B C47 1.342(7)
F4 C46 1.312(4)
F5 C46 1.302(4)
F6 C46 1.303(5)
F7A C55 1.20(2)
F8A C55 1.282(11)
F9A C55 1.596(19)
F7B C55 1.365(6)
F8B C55 1.378(4)
F9B C55 1.219(6)
F10A C54 1.35(3)
F11A C54 1.11(2)
F12A C54 1.19(2)
F10B C54 1.317(5)
F11B C54 1.335(5)
F12B C54 1.331(5)
F13 C64 1.322(4)
F14 C64 1.332(4)
F15 C64 1.319(4)
F17A C63 1.284(6)
F16A C63 1.312(5)
F18A C63 1.334(5)
F16B C63 1.19(3)
F17B C63 1.27(4)
F18B C63 1.27(2)
F19 C71 1.319(4)
F20 C71 1.342(4)
F21 C71 1.326(4)
F22 C72 1.332(3)
F23 C72 1.337(3)
F24 C72 1.340(3)
C40 C41 1.394(3)
C40 C45 1.407(3)
C40 B1 1.642(3)
C41 H41 0.9500
C41 C42 1.394(4)
C42 C43 1.389(4)
C42 C47 1.475(4)
C43 H43 0.9500
C43 C44 1.382(4)
C44 C45 1.385(4)
C44 C46 1.497(4)
C45 H45 0.9500
C48 C49 1.406(3)
C48 C53 1.390(3)
C48 B1 1.640(3)
C49 H49 0.9500
C49 C50 1.391(4)
C50 C51 1.387(4)
C50 C55 1.484(4)
C51 H51 0.9500
C51 C52 1.371(4)
C52 C53 1.401(4)
C52 C54 1.494(4)
C53 H53 0.9500
C56 C57 1.402(4)
C56 C61 1.400(4)
C56 B1 1.638(3)
C57 H57 0.9500
C57 C58 1.395(4)
C58 C59 1.387(4)
C58 C63 1.488(4)
C59 H59 0.9500
C59 C60 1.385(4)
C60 C61 1.391(4)
C60 C64 1.505(4)
C61 H61 0.9500
C65 C66 1.398(3)
C65 C70 1.407(3)
C65 B1 1.641(3)
C66 H66 0.9500
C66 C67 1.399(3)
C67 C68 1.379(3)
C67 C72 1.494(3)
C68 H68 0.9500
C68 C69 1.388(4)
C69 C70 1.387(3)
C69 C71 1.496(4)
C70 H70 0.9500
